data_4332075
loop_
_publ_author_name
'Yang, Zhi'
'Ma, Xiaoli'
'Jancik, Vojtech'
'Zhang, Zhensheng'
'Roesky, Herbert W.'
'Magull, J\"org'
'Noltemeyer, Mathias'
'Schmidt, Hans-Georg'
'Cea-Olivares, Raymundo'
'Toscano, Rub\'en A.'

_publ_section_title
;
 Synthesis and Characterization of Aluminum-Containing Tin(IV)
 Heterobimetallic Sulfides
;
_journal_issue 8
_journal_name_full 'Inorganic Chemistry'
_journal_page_first 3312
_journal_page_last 3315
_journal_paper_doi 10.1021/ic052139m
_journal_volume 45
_journal_year 2006
_chemical_formula_sum 'C38 H55 Al N2 S2 Sn'
_chemical_formula_weight 749.64
_chemical_name_systematic
; 
 ? 
;
_space_group_IT_number 2
_symmetry_cell_setting triclinic
_symmetry_space_group_name_Hall '-P 1'
_symmetry_space_group_name_H-M 'P -1'
_atom_sites_solution_hydrogens geom
_atom_sites_solution_primary direct
_atom_sites_solution_secondary difmap
_audit_creation_method SHELXL-97
_cell_angle_alpha 79.57(3)
_cell_angle_beta 75.42(3)
_cell_angle_gamma 87.69(3)
_cell_formula_units_Z 2
_cell_length_a 8.8077(18)
_cell_length_b 13.280(3)
_cell_length_c 17.283(4)
_cell_measurement_temperature 133(2)
_cell_volume 1924.1(8)
_computing_structure_refinement 'SHELXL-97 (Sheldrick, 1997)'
_computing_structure_solution 'SHELXS-97 (Sheldrick, 1990)'
_diffrn_ambient_temperature 133(2)
_diffrn_measured_fraction_theta_full 0.994
_diffrn_measured_fraction_theta_max 0.994
_diffrn_radiation_monochromator graphite
_diffrn_radiation_source 'fine-focus sealed tube'
_diffrn_radiation_type MoK\a
_diffrn_radiation_wavelength 0.71073
_diffrn_reflns_av_R_equivalents 0.0576
_diffrn_reflns_av_sigmaI/netI 0.0333
_diffrn_reflns_limit_h_max 10
_diffrn_reflns_limit_h_min -10
_diffrn_reflns_limit_k_max 15
_diffrn_reflns_limit_k_min -15
_diffrn_reflns_limit_l_max 20
_diffrn_reflns_limit_l_min -20
_diffrn_reflns_number 34091
_diffrn_reflns_theta_full 24.84
_diffrn_reflns_theta_max 24.84
_diffrn_reflns_theta_min 1.56
_exptl_absorpt_coefficient_mu 0.823
_exptl_crystal_density_diffrn 1.294
_exptl_crystal_density_method 'not measured'
_exptl_crystal_F_000 784
_refine_diff_density_max 0.350
_refine_diff_density_min -0.447
_refine_diff_density_rms 0.056
_refine_ls_extinction_method none
_refine_ls_goodness_of_fit_ref 1.017
_refine_ls_hydrogen_treatment mixed
_refine_ls_matrix_type full
_refine_ls_number_parameters 410
_refine_ls_number_reflns 6640
_refine_ls_number_restraints 0
_refine_ls_restrained_S_all 1.017
_refine_ls_R_factor_all 0.0352
_refine_ls_R_factor_gt 0.0274
_refine_ls_shift/su_max 2.769
_refine_ls_shift/su_mean 0.029
_refine_ls_structure_factor_coef Fsqd
_refine_ls_weighting_details 'calc w=1/[\s^2^(Fo^2^)+(0.0403P)^2^+0.4106P] where P=(Fo^2^+2Fc^2^)/3'
_refine_ls_weighting_scheme calc
_refine_ls_wR_factor_gt 0.0677
_refine_ls_wR_factor_ref 0.0700
_reflns_number_gt 5694
_reflns_number_total 6640
_reflns_threshold_expression >2sigma(I)
_cod_data_source_file ic052139msup3.cif
_cod_data_source_block yang1
_cod_original_cell_volume 1924.1(7)
_cod_original_sg_symbol_H-M P-1
_cod_original_formula_sum 'C19 H27.50 Al0.50 N S Sn0.50'
_cod_database_code 4332075

loop_
_symmetry_equiv_pos_as_xyz
'x, y, z'
'-x, -y, -z'

loop_
_atom_site_label
_atom_site_type_symbol
_atom_site_fract_x
_atom_site_fract_y
_atom_site_fract_z
_atom_site_U_iso_or_equiv
_atom_site_adp_type
_atom_site_occupancy
_atom_site_symmetry_multiplicity
_atom_site_calc_flag
_atom_site_refinement_flags
Sn1 Sn -0.89114(2) 1.080759(12) 1.112474(11) 0.03031(7) Uani 1 1 d .
Al1 Al -1.22082(8) 1.16437(5) 1.17260(4) 0.02069(14) Uani 1 1 d .
S1 S -1.13991(7) 1.05971(4) 1.08287(4) 0.02739(13) Uani 1 1 d .
S2 S -0.99502(7) 1.21214(4) 1.19102(4) 0.02756(13) Uani 1 1 d .
N1 N -1.3645(2) 1.09670(13) 1.26800(11) 0.0205(4) Uani 1 1 d .
N2 N -1.3517(2) 1.27400(13) 1.14639(11) 0.0208(4) Uani 1 1 d .
C1 C -1.6086(3) 1.35045(18) 1.14037(16) 0.0311(5) Uani 1 1 d .
H1A H -1.5760 1.3635 1.0809 0.047 Uiso 1 1 calc R
H1B H -1.5962 1.4132 1.1605 0.047 Uiso 1 1 calc R
H1C H -1.7188 1.3287 1.1583 0.047 Uiso 1 1 calc R
C2 C -1.5083(3) 1.26753(16) 1.17313(14) 0.0233(5) Uani 1 1 d .
C3 C -1.5854(3) 1.18791(16) 1.23304(14) 0.0239(5) Uani 1 1 d .
H3A H -1.6960 1.1844 1.2413 0.029 Uiso 1 1 calc R
C4 C -1.5187(3) 1.11282(16) 1.28221(13) 0.0224(5) Uani 1 1 d .
C5 C -1.6315(3) 1.05207(18) 1.35478(15) 0.0299(5) Uani 1 1 d .
H5A H -1.5741 1.0203 1.3946 0.045 Uiso 1 1 calc R
H5B H -1.6817 0.9987 1.3373 0.045 Uiso 1 1 calc R
H5C H -1.7118 1.0978 1.3796 0.045 Uiso 1 1 calc R
C6 C -1.3016(3) 1.02165(16) 1.32428(13) 0.0223(5) Uani 1 1 d .
C7 C -1.2362(3) 1.05765(18) 1.38065(14) 0.0254(5) Uani 1 1 d .
C8 C -1.1702(3) 0.98596(19) 1.43214(15) 0.0326(6) Uani 1 1 d .
H8A H -1.1257 1.0083 1.4708 0.039 Uiso 1 1 calc R
C9 C -1.1685(3) 0.8831(2) 1.42786(16) 0.0366(6) Uani 1 1 d .
H9A H -1.1222 0.8355 1.4632 0.044 Uiso 1 1 calc R
C10 C -1.2334(3) 0.84948(19) 1.37276(15) 0.0331(6) Uani 1 1 d .
H10A H -1.2319 0.7784 1.3708 0.040 Uiso 1 1 calc R
C11 C -1.3012(3) 0.91663(17) 1.31969(14) 0.0266(5) Uani 1 1 d .
C12 C -1.2427(3) 1.17020(18) 1.38895(15) 0.0293(5) Uani 1 1 d .
H12A H -1.2432 1.2115 1.3345 0.035 Uiso 1 1 calc R
C13 C -1.1012(4) 1.2046(2) 1.41344(19) 0.0447(7) Uani 1 1 d .
H13A H -1.1037 1.2791 1.4099 0.067 Uiso 1 1 calc R
H13B H -1.0046 1.1852 1.3768 0.067 Uiso 1 1 calc R
H13C H -1.1043 1.1716 1.4693 0.067 Uiso 1 1 calc R
C14 C -1.3947(4) 1.1941(2) 1.44879(19) 0.0455(7) Uani 1 1 d .
H14A H -1.3977 1.2673 1.4514 0.068 Uiso 1 1 calc R
H14B H -1.3985 1.1541 1.5028 0.068 Uiso 1 1 calc R
H14C H -1.4851 1.1762 1.4304 0.068 Uiso 1 1 calc R
C15 C -1.3718(3) 0.87262(17) 1.26114(15) 0.0302(5) Uani 1 1 d .
H15A H -1.4091 0.9306 1.2250 0.036 Uiso 1 1 calc R
C16 C -1.2495(4) 0.81180(19) 1.20762(17) 0.0399(6) Uani 1 1 d .
H16A H -1.1596 0.8562 1.1781 0.060 Uiso 1 1 calc R
H16B H -1.2968 0.7874 1.1687 0.060 Uiso 1 1 calc R
H16C H -1.2143 0.7532 1.2419 0.060 Uiso 1 1 calc R
C17 C -1.5126(3) 0.8017(2) 1.30647(18) 0.0408(6) Uani 1 1 d .
H17A H -1.5914 0.8395 1.3410 0.061 Uiso 1 1 calc R
H17B H -1.4771 0.7427 1.3403 0.061 Uiso 1 1 calc R
H17C H -1.5588 0.7779 1.2670 0.061 Uiso 1 1 calc R
C18 C -1.2868(2) 1.37149(15) 1.09733(14) 0.0211(5) Uani 1 1 d .
C19 C -1.2672(3) 1.45105(17) 1.13778(14) 0.0241(5) Uani 1 1 d .
C20 C -1.2113(3) 1.54511(17) 1.09082(15) 0.0271(5) Uani 1 1 d .
H20A H -1.1987 1.6002 1.1170 0.032 Uiso 1 1 calc R
C21 C -1.1737(3) 1.55982(17) 1.00690(15) 0.0276(5) Uani 1 1 d .
H21A H -1.1356 1.6244 0.9759 0.033 Uiso 1 1 calc R
C22 C -1.1917(3) 1.48074(17) 0.96839(14) 0.0261(5) Uani 1 1 d .
H22A H -1.1641 1.4913 0.9107 0.031 Uiso 1 1 calc R
C23 C -1.2497(3) 1.38492(17) 1.01229(14) 0.0238(5) Uani 1 1 d .
C24 C -1.3051(3) 1.43945(17) 1.23003(15) 0.0292(5) Uani 1 1 d .
H24A H -1.3460 1.3685 1.2539 0.035 Uiso 1 1 calc R
C25 C -1.1580(3) 1.4541(2) 1.25851(18) 0.0410(6) Uani 1 1 d .
H25A H -1.0779 1.4050 1.2389 0.062 Uiso 1 1 calc R
H25B H -1.1841 1.4427 1.3180 0.062 Uiso 1 1 calc R
H25C H -1.1177 1.5239 1.2369 0.062 Uiso 1 1 calc R
C26 C -1.4315(4) 1.5156(2) 1.26199(18) 0.0435(7) Uani 1 1 d .
H26A H -1.4555 1.5042 1.3214 0.065 Uiso 1 1 calc R
H26B H -1.5268 1.5054 1.2448 0.065 Uiso 1 1 calc R
H26C H -1.3928 1.5858 1.2401 0.065 Uiso 1 1 calc R
C27 C -1.2682(3) 1.30148(18) 0.96581(14) 0.0274(5) Uani 1 1 d .
H27A H -1.3141 1.2396 1.0060 0.033 Uiso 1 1 calc R
C28 C -1.1080(3) 1.2724(2) 0.91593(16) 0.0344(6) Uani 1 1 d .
H28A H -1.0368 1.2542 0.9516 0.052 Uiso 1 1 calc R
H28B H -1.0644 1.3306 0.8735 0.052 Uiso 1 1 calc R
H28C H -1.1204 1.2137 0.8908 0.052 Uiso 1 1 calc R
C29 C -1.3786(3) 1.3338(2) 0.91023(17) 0.0377(6) Uani 1 1 d .
H29A H -1.4794 1.3547 0.9422 0.057 Uiso 1 1 calc R
H29B H -1.3952 1.2760 0.8851 0.057 Uiso 1 1 calc R
H29C H -1.3319 1.3913 0.8678 0.057 Uiso 1 1 calc R
C30 C -0.7009(3) 1.1380(3) 1.01208(19) 0.0496(8) Uani 1 1 d .
H30A H -0.6073 1.1451 1.0316 0.074 Uiso 1 1 calc R
H30B H -0.7288 1.2050 0.9849 0.074 Uiso 1 1 calc R
H30C H -0.6793 1.0903 0.9736 0.074 Uiso 1 1 calc R
C31 C -0.8228(4) 0.9540(2) 1.1920(2) 0.0594(9) Uani 1 1 d .
H31A H -0.7719 0.9022 1.1605 0.089 Uiso 1 1 calc R
H31B H -0.9159 0.9241 1.2328 0.089 Uiso 1 1 calc R
H31C H -0.7494 0.9777 1.2192 0.089 Uiso 1 1 calc R
C1L C -1.8398(4) 1.5583(2) 1.38608(19) 0.0463(7) Uani 1 1 d .
C2L C -1.8332(4) 1.4586(3) 1.3719(3) 0.0618(9) Uani 1 1 d .
H2LA H -1.8769 1.4427 1.3306 0.074 Uiso 1 1 calc R
C3L C -1.7644(5) 1.3819(3) 1.4167(3) 0.0779(13) Uani 1 1 d .
H3LA H -1.7597 1.3140 1.4060 0.093 Uiso 1 1 calc R
C4L C -1.7031(5) 1.4051(4) 1.4768(3) 0.0854(15) Uani 1 1 d .
H4LA H -1.6559 1.3531 1.5084 0.102 Uiso 1 1 calc R
C5L C -1.7098(5) 1.5037(4) 1.4915(2) 0.0770(12) Uani 1 1 d .
H5LA H -1.6668 1.5199 1.5330 0.092 Uiso 1 1 calc R
C6L C -1.7785(4) 1.5786(3) 1.4464(2) 0.0611(9) Uani 1 1 d .
H6LA H -1.7834 1.6463 1.4575 0.073 Uiso 1 1 calc R
C7L C -1.9129(5) 1.6419(3) 1.3360(3) 0.0688(10) Uani 1 1 d .
H7LA H -1.9036 1.7072 1.3533 0.103 Uiso 1 1 calc R
H7LB H -2.0240 1.6259 1.3438 0.103 Uiso 1 1 calc R
H7LC H -1.8587 1.6468 1.2785 0.103 Uiso 1 1 calc R

loop_
_atom_site_aniso_label
_atom_site_aniso_U_11
_atom_site_aniso_U_22
_atom_site_aniso_U_33
_atom_site_aniso_U_23
_atom_site_aniso_U_13
_atom_site_aniso_U_12
Sn1 0.02396(10) 0.02723(10) 0.03988(11) -0.00738(7) -0.00745(7) 0.00200(6)
Al1 0.0203(3) 0.0186(3) 0.0228(3) -0.0015(3) -0.0061(3) -0.0011(3)
S1 0.0282(3) 0.0257(3) 0.0298(3) -0.0081(2) -0.0080(2) 0.0000(2)
S2 0.0223(3) 0.0275(3) 0.0342(3) -0.0069(2) -0.0083(2) -0.0018(2)
N1 0.0220(10) 0.0178(9) 0.0221(9) -0.0019(7) -0.0075(8) 0.0000(7)
N2 0.0218(10) 0.0183(9) 0.0227(10) -0.0013(7) -0.0074(8) -0.0027(7)
C1 0.0237(12) 0.0257(12) 0.0417(15) 0.0043(10) -0.0113(11) 0.0004(10)
C2 0.0245(12) 0.0195(10) 0.0278(12) -0.0034(9) -0.0105(10) -0.0005(9)
C3 0.0192(11) 0.0240(11) 0.0284(12) -0.0023(9) -0.0072(9) -0.0033(9)
C4 0.0237(12) 0.0208(10) 0.0233(12) -0.0041(9) -0.0065(9) -0.0032(9)
C5 0.0257(12) 0.0304(12) 0.0291(13) 0.0026(10) -0.0035(10) -0.0022(10)
C6 0.0216(11) 0.0221(11) 0.0216(11) 0.0007(9) -0.0060(9) 0.0017(9)
C7 0.0251(12) 0.0277(11) 0.0218(12) -0.0016(9) -0.0047(9) -0.0005(9)
C8 0.0317(14) 0.0380(14) 0.0295(13) -0.0004(11) -0.0142(11) 0.0002(11)
C9 0.0396(15) 0.0339(13) 0.0350(14) 0.0063(11) -0.0164(12) 0.0055(11)
C10 0.0374(14) 0.0256(12) 0.0337(14) 0.0009(10) -0.0093(11) 0.0050(10)
C11 0.0265(12) 0.0232(11) 0.0274(12) 0.0001(9) -0.0051(10) 0.0000(9)
C12 0.0335(13) 0.0294(12) 0.0268(13) -0.0047(10) -0.0106(10) -0.0018(10)
C13 0.0483(17) 0.0446(16) 0.0507(18) -0.0135(13) -0.0257(14) -0.0034(13)
C14 0.0462(17) 0.0429(16) 0.0469(17) -0.0171(13) -0.0048(14) 0.0017(13)
C15 0.0394(14) 0.0215(11) 0.0285(13) -0.0012(10) -0.0084(11) -0.0015(10)
C16 0.0540(18) 0.0246(12) 0.0377(15) -0.0066(11) -0.0047(13) 0.0011(12)
C17 0.0455(17) 0.0319(14) 0.0457(16) -0.0055(12) -0.0121(13) -0.0095(12)
C18 0.0183(11) 0.0160(10) 0.0280(12) 0.0024(9) -0.0079(9) -0.0025(8)
C19 0.0220(11) 0.0211(11) 0.0299(12) -0.0016(9) -0.0099(10) 0.0005(9)
C20 0.0247(12) 0.0195(11) 0.0377(14) -0.0020(10) -0.0111(10) -0.0010(9)
C21 0.0215(12) 0.0216(11) 0.0362(13) 0.0060(10) -0.0082(10) -0.0010(9)
C22 0.0221(12) 0.0277(12) 0.0255(12) 0.0041(9) -0.0064(9) -0.0001(9)
C23 0.0188(11) 0.0229(11) 0.0298(12) -0.0004(9) -0.0097(9) 0.0007(9)
C24 0.0375(14) 0.0231(11) 0.0274(13) -0.0014(10) -0.0100(11) -0.0067(10)
C25 0.0479(17) 0.0428(15) 0.0402(16) -0.0130(12) -0.0218(13) 0.0035(13)
C26 0.0436(16) 0.0491(16) 0.0355(15) -0.0090(13) -0.0050(12) 0.0043(13)
C27 0.0300(13) 0.0259(11) 0.0261(12) -0.0017(9) -0.0083(10) -0.0029(10)
C28 0.0359(14) 0.0352(13) 0.0314(14) -0.0102(11) -0.0033(11) -0.0032(11)
C29 0.0392(15) 0.0401(14) 0.0378(15) -0.0033(12) -0.0187(12) -0.0041(12)
C30 0.0339(15) 0.0638(19) 0.0500(18) -0.0237(15) 0.0029(13) -0.0086(14)
C31 0.072(2) 0.0314(15) 0.093(3) -0.0128(16) -0.055(2) 0.0127(15)
C1L 0.0382(16) 0.0450(16) 0.0524(18) -0.0097(14) -0.0046(14) 0.0014(13)
C2L 0.0439(19) 0.056(2) 0.089(3) -0.0199(19) -0.0166(18) -0.0095(15)
C3L 0.053(2) 0.0411(19) 0.128(4) 0.001(2) -0.012(2) -0.0087(16)
C4L 0.057(2) 0.081(3) 0.086(3) 0.035(2) 0.006(2) 0.009(2)
C5L 0.069(3) 0.108(4) 0.046(2) -0.004(2) -0.0086(18) 0.013(2)
C6L 0.065(2) 0.066(2) 0.053(2) -0.0209(17) -0.0100(17) 0.0072(18)
C7L 0.058(2) 0.070(2) 0.077(3) -0.006(2) -0.021(2) 0.0128(18)

loop_
_atom_type_symbol
_atom_type_description
_atom_type_scat_dispersion_real
_atom_type_scat_dispersion_imag
_atom_type_scat_source
C C 0.0033 0.0016 'International Tables Vol C Tables 4.2.6.8 and 6.1.1.4'
H H 0.0000 0.0000 'International Tables Vol C Tables 4.2.6.8 and 6.1.1.4'
N N 0.0061 0.0033 'International Tables Vol C Tables 4.2.6.8 and 6.1.1.4'
Al Al 0.0645 0.0514 'International Tables Vol C Tables 4.2.6.8 and 6.1.1.4'
S S 0.1246 0.1234 'International Tables Vol C Tables 4.2.6.8 and 6.1.1.4'
Sn Sn -0.6537 1.4246 'International Tables Vol C Tables 4.2.6.8 and 6.1.1.4'

loop_
_geom_angle_atom_site_label_1
_geom_angle_atom_site_label_2
_geom_angle_atom_site_label_3
_geom_angle
C30 Sn1 C31 112.08(15)
C30 Sn1 S1 116.85(10)
C31 Sn1 S1 114.75(10)
C30 Sn1 S2 111.17(9)
C31 Sn1 S2 108.11(10)
S1 Sn1 S2 91.79(3)
C30 Sn1 Al1 131.54(10)
C31 Sn1 Al1 115.78(12)
S1 Sn1 Al1 46.29(2)
S2 Sn1 Al1 46.08(3)
N2 Al1 N1 97.28(9)
N2 Al1 S2 114.15(7)
N1 Al1 S2 115.18(7)
N2 Al1 S1 117.83(7)
N1 Al1 S1 111.17(7)
S2 Al1 S1 101.94(4)
N2 Al1 Sn1 141.06(7)
N1 Al1 Sn1 121.66(6)
S2 Al1 Sn1 51.39(3)
S1 Al1 Sn1 51.24(3)
Al1 S1 Sn1 82.47(4)
Al1 S2 Sn1 82.53(3)
C4 N1 C6 120.04(18)
C4 N1 Al1 122.12(15)
C6 N1 Al1 117.77(14)
C2 N2 C18 116.76(18)
C2 N2 Al1 121.83(15)
C18 N2 Al1 121.40(14)
N2 C2 C3 123.1(2)
N2 C2 C1 119.7(2)
C3 C2 C1 117.2(2)
C4 C3 C2 127.6(2)
N1 C4 C3 122.7(2)
N1 C4 C5 121.2(2)
C3 C4 C5 116.1(2)
C7 C6 C11 121.5(2)
C7 C6 N1 118.00(19)
C11 C6 N1 120.5(2)
C8 C7 C6 117.8(2)
C8 C7 C12 120.2(2)
C6 C7 C12 122.0(2)
C9 C8 C7 121.2(2)
C10 C9 C8 120.2(2)
C9 C10 C11 121.7(2)
C10 C11 C6 117.6(2)
C10 C11 C15 118.2(2)
C6 C11 C15 124.1(2)
C13 C12 C7 113.1(2)
C13 C12 C14 110.1(2)
C7 C12 C14 111.2(2)
C11 C15 C16 111.3(2)
C11 C15 C17 111.6(2)
C16 C15 C17 108.6(2)
C23 C18 C19 121.6(2)
C23 C18 N2 120.20(19)
C19 C18 N2 118.2(2)
C20 C19 C18 118.0(2)
C20 C19 C24 118.7(2)
C18 C19 C24 123.2(2)
C21 C20 C19 121.3(2)
C22 C21 C20 119.9(2)
C21 C22 C23 121.5(2)
C18 C23 C22 117.7(2)
C18 C23 C27 123.6(2)
C22 C23 C27 118.7(2)
C19 C24 C25 110.9(2)
C19 C24 C26 111.8(2)
C25 C24 C26 109.3(2)
C23 C27 C29 111.8(2)
C23 C27 C28 110.4(2)
C29 C27 C28 110.0(2)
C6L C1L C2L 118.1(3)
C6L C1L C7L 121.0(3)
C2L C1L C7L 121.0(3)
C3L C2L C1L 121.3(4)
C4L C3L C2L 119.1(4)
C3L C4L C5L 120.0(4)
C6L C5L C4L 120.0(4)
C1L C6L C5L 121.5(4)

loop_
_geom_bond_atom_site_label_1
_geom_bond_atom_site_label_2
_geom_bond_distance
Sn1 C30 2.135(3)
Sn1 C31 2.141(3)
Sn1 S1 2.4096(8)
Sn1 S2 2.4141(10)
Sn1 Al1 3.0633(11)
Al1 N2 1.882(2)
Al1 N1 1.906(2)
Al1 S2 2.2253(10)
Al1 S1 2.2335(11)
N1 C4 1.334(3)
N1 C6 1.457(3)
N2 C2 1.340(3)
N2 C18 1.463(3)
C1 C2 1.504(3)
C2 C3 1.400(3)
C3 C4 1.399(3)
C4 C5 1.510(3)
C6 C7 1.408(3)
C6 C11 1.411(3)
C7 C8 1.395(3)
C7 C12 1.525(3)
C8 C9 1.380(4)
C9 C10 1.372(4)
C10 C11 1.389(3)
C11 C15 1.520(3)
C12 C13 1.524(4)
C12 C14 1.533(4)
C15 C16 1.538(4)
C15 C17 1.541(4)
C18 C23 1.402(3)
C18 C19 1.406(3)
C19 C20 1.394(3)
C19 C24 1.525(3)
C20 C21 1.383(4)
C21 C22 1.375(4)
C22 C23 1.401(3)
C23 C27 1.517(3)
C24 C25 1.528(4)
C24 C26 1.539(4)
C27 C29 1.530(4)
C27 C28 1.532(3)
C1L C6L 1.359(5)
C1L C2L 1.387(4)
C1L C7L 1.506(5)
C2L C3L 1.379(6)
C3L C4L 1.371(7)
C4L C5L 1.374(7)
C5L C6L 1.368(5)
